data_2216615
loop_
_publ_author_name
'He, Hongshan'
'He, Guishan'
'Ng, Seik Weng'

_publ_section_title
;[Hydridotris(pyrazol-1-yl)borato-\k^3^<i>N</i>,<i>N</i>',<i>N</i>''][5,10,15,20-tetrakis(4-methylphenyl)porphyrinato-\k^4^<i>N</i>,<i>N</i>',<i>N</i>'',<i>N</i>''']samarium(III)
 toluene 1.75-solvate
;
_journal_coeditor_code LH2527
_journal_issue 12
_journal_name_full 'Acta Crystallographica Section E'
_journal_page_first m2878
_journal_page_last m2878
_journal_paper_doi 10.1107/S1600536807053354
_journal_volume 63
_journal_year 2007
_chemical_formula_iupac '[Sm (C9 H10 B N6) (C48 H36 N4)], 1.75C7 H8'
_chemical_formula_moiety 'C57 H46 B N10 Sm, 1.75(C7 H8)'
_chemical_formula_sum 'C69.25 H60 B N10 Sm'
_chemical_formula_weight 1193.43
_chemical_name_systematic
;[Hydridotris(pyrazol-1-yl)borato-\k^3^N,N',N''][5,10,15,20-tetrakis(4-
methylphenyl)porphyrinato-\k^4^N,N',N'',N''']samarium(III)
 toluene 1.75-solvate
;
_space_group_IT_number 2
_symmetry_cell_setting triclinic
_symmetry_space_group_name_Hall '-P 1'
_symmetry_space_group_name_H-M 'P -1'
_atom_sites_solution_hydrogens geom
_atom_sites_solution_primary direct
_atom_sites_solution_secondary difmap
_audit_creation_method SHELXL-97
_cell_angle_alpha 79.3180(10)
_cell_angle_beta 79.0640(10)
_cell_angle_gamma 61.2480(10)
_cell_formula_units_Z 4
_cell_length_a 16.6210(2)
_cell_length_b 16.5696(2)
_cell_length_c 25.4414(3)
_cell_measurement_reflns_used 42602
_cell_measurement_temperature 293(2)
_cell_measurement_theta_max 28.60
_cell_measurement_theta_min 1.46
_cell_volume 5995.09(14)
_computing_cell_refinement 'SAINT-Plus (Bruker, 1998)'
_computing_data_collection 'SMART (Bruker, 1998)'
_computing_data_reduction 'SAINT-Plus (Bruker, 1998)'
_computing_molecular_graphics 'ORTEP-3 for Windows (Farrugia, 1997)'
_computing_publication_material 'WinGX (Farrugia, 1999)'
_computing_structure_refinement 'SHELXL97 (Sheldrick, 1997)'
_computing_structure_solution 'SHELXS97 (Sheldrick, 1997)'
_diffrn_ambient_temperature 293(2)
_diffrn_measured_fraction_theta_full 0.997
_diffrn_measured_fraction_theta_max 0.997
_diffrn_measurement_device_type 'Bruker SMART 1K CCD'
_diffrn_measurement_method '\f and \w'
_diffrn_radiation_monochromator graphite
_diffrn_radiation_source 'fine-focus sealed tube'
_diffrn_radiation_type MoK\a
_diffrn_radiation_wavelength 0.71073
_diffrn_reflns_av_R_equivalents 0.0302
_diffrn_reflns_av_sigmaI/netI 0.0332
_diffrn_reflns_limit_h_max 19
_diffrn_reflns_limit_h_min -19
_diffrn_reflns_limit_k_max 19
_diffrn_reflns_limit_k_min -19
_diffrn_reflns_limit_l_max 30
_diffrn_reflns_limit_l_min -30
_diffrn_reflns_number 73453
_diffrn_reflns_theta_full 25.00
_diffrn_reflns_theta_max 25.00
_diffrn_reflns_theta_min 1.46
_exptl_absorpt_coefficient_mu 1.030
_exptl_absorpt_correction_T_max 0.7475
_exptl_absorpt_correction_T_min 0.7475
_exptl_absorpt_correction_type multi-scan
_exptl_absorpt_process_details '(SADABS; Sheldrick, 2002)'
_exptl_crystal_colour purple
_exptl_crystal_density_diffrn 1.322
_exptl_crystal_density_method 'not measured'
_exptl_crystal_description block
_exptl_crystal_F_000 2450
_exptl_crystal_size_max 0.30
_exptl_crystal_size_mid 0.30
_exptl_crystal_size_min 0.30
_refine_diff_density_max 0.880
_refine_diff_density_min -0.465
_refine_ls_extinction_method none
_refine_ls_goodness_of_fit_ref 1.020
_refine_ls_hydrogen_treatment constr
_refine_ls_matrix_type full
_refine_ls_number_parameters 1335
_refine_ls_number_reflns 21056
_refine_ls_number_restraints 154
_refine_ls_restrained_S_all 1.036
_refine_ls_R_factor_all 0.0465
_refine_ls_R_factor_gt 0.0326
_refine_ls_shift/su_max 0.069
_refine_ls_shift/su_mean 0.001
_refine_ls_structure_factor_coef Fsqd
_refine_ls_weighting_details 'calc w=1/[\s^2^(Fo^2^)+(0.0403P)^2^+6.7364P] where P=(Fo^2^+2Fc^2^)/3'
_refine_ls_weighting_scheme calc
_refine_ls_wR_factor_gt 0.0813
_refine_ls_wR_factor_ref 0.0893
_reflns_number_gt 17078
_reflns_number_total 21056
_reflns_threshold_expression I>2\s(I)
_cod_data_source_file lh2527.cif
_cod_data_source_block I
_cod_depositor_comments
;
The following automatic conversions were performed:
'_symmetry_cell_setting' value 'Triclinic' changed to 'triclinic'
according to '/home/saulius/struct/CIF-dictionaries/cif_core.dic'
dictionary named 'cif_core.dic' version 2.4.1 from 2010-06-29.

Automatic conversion script
Id: cif_fix_enum 1527 2010-12-29 10:47:43Z saulius 

The following automatic conversions were performed:

'_symmetry_cell_setting' value 'Triclinic' changed to 'triclinic'
according to /home/saulius/struct/CIF-dictionaries/cif_core.dic
dictionary named 'cif_core.dic' version 2.4.1 from 2010-06-29.

Automatic conversion script
Id: cif_fix_values 1715 2011-07-08 13:25:40Z adriana 
;
_cod_original_cell_volume 5995.10(12)
_cod_database_code 2216615
_cod_database_fobs_code 2216615

loop_
_symmetry_equiv_pos_as_xyz
'x, y, z'
'-x, -y, -z'

loop_
_atom_site_type_symbol
_atom_site_label
_atom_site_fract_x
_atom_site_fract_y
_atom_site_fract_z
_atom_site_U_iso_or_equiv
_atom_site_adp_type
_atom_site_calc_flag
_atom_site_refinement_flags
_atom_site_occupancy
_atom_site_disorder_assembly
_atom_site_disorder_group
Sm Sm1 0.482762(11) 0.261500(10) 0.657833(6) 0.03049(5) Uani d . 1 . .
Sm Sm2 0.836393(12) 0.385772(11) 0.877913(7) 0.03729(6) Uani d . 1 . .
N N1 0.57515(18) 0.33192(16) 0.60674(10) 0.0332(6) Uani d . 1 . .
N N2 0.61809(18) 0.13848(16) 0.61386(11) 0.0343(6) Uani d . 1 . .
N N3 0.42424(18) 0.19426(16) 0.60740(11) 0.0340(6) Uani d . 1 . .
N N4 0.37984(18) 0.38779(16) 0.60053(11) 0.0340(6) Uani d . 1 . .
N N5 0.5620(2) 0.2652(2) 0.73429(12) 0.0493(7) Uani d . 1 . .
N N6 0.5280(2) 0.2599(2) 0.78690(11) 0.0465(7) Uani d . 1 . .
N N7 0.4574(2) 0.1496(2) 0.73743(12) 0.0525(8) Uani d . 1 . .
N N8 0.4453(2) 0.1652(2) 0.78978(12) 0.0504(8) Uani d . 1 . .
N N9 0.3531(2) 0.3617(2) 0.72682(12) 0.0495(7) Uani d . 1 . .
N N10 0.3560(2) 0.3373(2) 0.78131(12) 0.0475(7) Uani d . 1 . .
N N11 0.72354(19) 0.3572(2) 0.94114(12) 0.0436(7) Uani d . 1 . .
N N12 0.7011(2) 0.53405(19) 0.88392(12) 0.0437(7) Uani d . 1 . .
N N13 0.88912(19) 0.48524(19) 0.90085(11) 0.0409(6) Uani d . 1 . .
N N14 0.91109(19) 0.30930(19) 0.95994(11) 0.0411(7) Uani d . 1 . .
N N15 0.8714(3) 0.2294(2) 0.84721(13) 0.0581(9) Uani d . 1 . .
N N16 0.9031(3) 0.2101(2) 0.79554(13) 0.0592(9) Uani d . 1 . .
N N17 0.7806(2) 0.4239(2) 0.78406(13) 0.0578(8) Uani d . 1 . .
N N18 0.8272(3) 0.3681(2) 0.74437(13) 0.0600(9) Uani d . 1 . .
N N19 0.9848(2) 0.3372(2) 0.80925(12) 0.0515(8) Uani d . 1 . .
N N20 0.9935(2) 0.2984(2) 0.76415(12) 0.0544(8) Uani d . 1 . .
B B1 0.4381(3) 0.2529(3) 0.80599(17) 0.0478(10) Uani d . 1 . .
H H1 0.4263 0.2510 0.8453 0.057 Uiso calc R 1 . .
B B2 0.9177(4) 0.2795(4) 0.75097(19) 0.0613(13) Uani d . 1 . .
H H2B1 0.9391 0.2516 0.7170 0.074 Uiso calc R 1 . .
C C1 0.5421(2) 0.4265(2) 0.59702(12) 0.0338(7) Uani d . 1 . .
C C2 0.6185(2) 0.4470(2) 0.58272(14) 0.0424(8) Uani d . 1 . .
H H2 0.6148 0.5057 0.5756 0.051 Uiso calc R 1 . .
C C3 0.6963(3) 0.3663(2) 0.58138(15) 0.0433(8) Uani d . 1 . .
H H3 0.7562 0.3588 0.5723 0.052 Uiso calc R 1 . .
C C4 0.6697(2) 0.2937(2) 0.59658(13) 0.0352(7) Uani d . 1 . .
C C5 0.7315(2) 0.1991(2) 0.59826(13) 0.0366(7) Uani d . 1 . .
C C6 0.7067(2) 0.1276(2) 0.60636(13) 0.0361(7) Uani d . 1 . .
C C7 0.7713(2) 0.0313(2) 0.60227(16) 0.0473(9) Uani d . 1 . .
H H7 0.8354 0.0051 0.5986 0.057 Uiso calc R 1 . .
C C8 0.7214(2) -0.0131(2) 0.60476(16) 0.0474(9) Uani d . 1 . .
H H8 0.7448 -0.0761 0.6029 0.057 Uiso calc R 1 . .
C C9 0.6254(2) 0.0533(2) 0.61076(13) 0.0369(7) Uani d . 1 . .
C C10 0.5523(2) 0.0355(2) 0.60797(13) 0.0354(7) Uani d . 1 . .
C C11 0.4588(2) 0.1013(2) 0.60601(13) 0.0359(7) Uani d . 1 . .
C C12 0.3857(2) 0.0817(2) 0.60086(14) 0.0432(8) Uani d . 1 . .
H H12D 0.3911 0.0235 0.5999 0.052 Uiso calc R 1 . .
C C13 0.3081(2) 0.1622(2) 0.59768(15) 0.0444(8) Uani d . 1 . .
H H13 0.2498 0.1702 0.5946 0.053 Uiso calc R 1 . .
C C14 0.3321(2) 0.2337(2) 0.59998(13) 0.0359(7) Uani d . 1 . .
C C15 0.2721(2) 0.3287(2) 0.59151(13) 0.0358(7) Uani d . 1 . .
C C16 0.2965(2) 0.3996(2) 0.58994(13) 0.0355(7) Uani d . 1 . .
C C17 0.2375(2) 0.4961(2) 0.57527(15) 0.0452(8) Uani d . 1 . .
H H17 0.1776 0.5221 0.5664 0.054 Uiso calc R 1 . .
C C18 0.2857(2) 0.5415(2) 0.57690(15) 0.0454(9) Uani d . 1 . .
H H18 0.2648 0.6050 0.5697 0.054 Uiso calc R 1 . .
C C19 0.3758(2) 0.4737(2) 0.59192(13) 0.0358(7) Uani d . 1 . .
C C20 0.4494(2) 0.4923(2) 0.59349(13) 0.0349(7) Uani d . 1 . .
C C21 0.83363(11) 0.17318(17) 0.58430(9) 0.0386(7) Uani d G 1 . .
C C22 0.88201(15) 0.18067(18) 0.62054(8) 0.0565(10) Uani d G 1 . .
H H22 0.8525 0.2000 0.6541 0.068 Uiso calc R 1 . .
C C23 0.97456(15) 0.1592(2) 0.60660(10) 0.0654(12) Uani d G 1 . .
H H23 1.0069 0.1642 0.6308 0.079 Uiso calc R 1 . .
C C24 1.01873(12) 0.13027(19) 0.55641(11) 0.0554(10) Uani d G 1 . .
C C25 0.97036(16) 0.1228(2) 0.52016(8) 0.0642(11) Uani d G 1 . .
H H25 0.9999 0.1034 0.4866 0.077 Uiso calc R 1 . .
C C26 0.87781(15) 0.14423(19) 0.53411(8) 0.0578(10) Uani d G 1 . .
H H26 0.8454 0.1392 0.5099 0.069 Uiso calc R 1 . .
C C27 1.1214(3) 0.1058(4) 0.5413(2) 0.0821(15) Uani d . 1 . .
H H27A 1.1548 0.0701 0.5714 0.123 Uiso calc R 1 . .
H H27B 1.1273 0.1617 0.5320 0.123 Uiso calc R 1 . .
H H27C 1.1460 0.0703 0.5111 0.123 Uiso calc R 1 . .
C C28 0.57628(17) -0.06230(11) 0.60141(9) 0.0380(7) Uani d G 1 . .
C C29 0.58805(19) -0.08589(13) 0.54983(7) 0.0554(10) Uani d G 1 . .
H H29 0.5829 -0.0421 0.5202 0.067 Uiso calc R 1 . .
C C30 0.60747(19) -0.17488(15) 0.54261(8) 0.0590(11) Uani d G 1 . .
H H30 0.6153 -0.1907 0.5081 0.071 Uiso calc R 1 . .
C C31 0.61512(18) -0.24027(11) 0.58696(10) 0.0485(9) Uani d G 1 . .
C C32 0.60335(19) -0.21668(13) 0.63854(8) 0.0606(11) Uani d G 1 . .
H H32 0.6085 -0.2604 0.6682 0.073 Uiso calc R 1 . .
C C33 0.58393(19) -0.12769(14) 0.64576(7) 0.0548(10) Uani d G 1 . .
H H33 0.5761 -0.1119 0.6803 0.066 Uiso calc R 1 . .
C C34 0.6364(3) -0.3371(2) 0.5793(2) 0.0718(13) Uani d . 1 . .
H H34A 0.5914 -0.3529 0.6015 0.108 Uiso calc R 1 . .
H H34B 0.6968 -0.3801 0.5892 0.108 Uiso calc R 1 . .
H H34C 0.6347 -0.3399 0.5422 0.108 Uiso calc R 1 . .
C C35 0.17531(12) 0.35731(16) 0.57932(9) 0.0371(7) Uani d G 1 . .
C C36 0.16265(14) 0.33895(18) 0.53122(9) 0.0587(10) Uani d G 1 . .
H H36 0.2132 0.3113 0.5059 0.070 Uiso calc R 1 . .
C C37 0.07448(17) 0.3619(2) 0.52100(9) 0.0657(12) Uani d G 1 . .
H H37 0.0660 0.3496 0.4888 0.079 Uiso calc R 1 . .
C C38 -0.00104(13) 0.40317(19) 0.55889(11) 0.0574(10) Uani d G 1 . .
C C39 0.01161(13) 0.42154(19) 0.60699(10) 0.0670(12) Uani d G 1 . .
H H39 -0.0389 0.4492 0.6323 0.080 Uiso calc R 1 . .
C C40 0.09979(15) 0.39861(18) 0.61721(8) 0.0552(10) Uani d G 1 . .
H H40 0.1083 0.4109 0.6494 0.066 Uiso calc R 1 . .
C C41 -0.0978(3) 0.4262(4) 0.5474(2) 0.0895(17) Uani d . 1 . .
H H41A -0.1412 0.4469 0.5788 0.134 Uiso calc R 1 . .
H H41B -0.0965 0.3719 0.5382 0.134 Uiso calc R 1 . .
H H41C -0.1162 0.4743 0.5179 0.134 Uiso calc R 1 . .
C C42 0.42917(18) 0.59212(11) 0.58439(8) 0.0366(7) Uani d G 1 . .
C C43 0.4098(2) 0.64024(15) 0.62826(7) 0.0590(11) Uani d G 1 . .
H H43 0.4113 0.6101 0.6630 0.071 Uiso calc R 1 . .
C C44 0.3883(2) 0.73339(15) 0.62018(9) 0.0721(13) Uani d G 1 . .
H H44 0.3754 0.7656 0.6495 0.086 Uiso calc R 1 . .
C C45 0.3861(2) 0.77844(11) 0.56822(11) 0.0551(10) Uani d G 1 . .
C C46 0.4055(2) 0.73032(15) 0.52435(8) 0.0660(12) Uani d G 1 . .
H H46 0.4040 0.7605 0.4896 0.079 Uiso calc R 1 . .
C C47 0.4270(2) 0.63716(14) 0.53243(7) 0.0634(12) Uani d G 1 . .
H H47 0.4400 0.6050 0.5031 0.076 Uiso calc R 1 . .
C C48 0.3611(4) 0.8805(3) 0.5584(3) 0.0918(18) Uani d . 1 . .
H H48A 0.3245 0.9092 0.5290 0.138 Uiso calc R 1 . .
H H48B 0.4165 0.8872 0.5499 0.138 Uiso calc R 1 . .
H H48C 0.3264 0.9097 0.5903 0.138 Uiso calc R 1 . .
C C49 0.6371(3) 0.2746(3) 0.73369(17) 0.0662(12) Uani d . 1 . .
H H49 0.6745 0.2804 0.7026 0.079 Uiso calc R 1 . .
C C50 0.6529(3) 0.2747(4) 0.78521(19) 0.0753(14) Uani d . 1 . .
H H50 0.7010 0.2799 0.7953 0.090 Uiso calc R 1 . .
C C51 0.5826(3) 0.2656(3) 0.81738(17) 0.0625(11) Uani d . 1 . .
H H51 0.5733 0.2635 0.8547 0.075 Uiso calc R 1 . .
C C52 0.4525(4) 0.0720(3) 0.73958(18) 0.0801(15) Uani d . 1 . .
H H52 0.4579 0.0446 0.7095 0.096 Uiso calc R 1 . .
C C53 0.4384(5) 0.0365(4) 0.7919(2) 0.104(2) Uani d . 1 . .
H H53 0.4331 -0.0175 0.8037 0.124 Uiso calc R 1 . .
C C54 0.4340(4) 0.0974(3) 0.82229(18) 0.0786(15) Uani d . 1 . .
H H54 0.4246 0.0929 0.8597 0.094 Uiso calc R 1 . .
C C55 0.2720(3) 0.4349(3) 0.72112(17) 0.0562(10) Uani d . 1 . .
H H55 0.2515 0.4662 0.6882 0.067 Uiso calc R 1 . .
C C56 0.2217(3) 0.4589(3) 0.77061(18) 0.0631(11) Uani d . 1 . .
H H56 0.1629 0.5075 0.7774 0.076 Uiso calc R 1 . .
C C57 0.2776(3) 0.3952(3) 0.80749(17) 0.0580(10) Uani d . 1 . .
H H57 0.2630 0.3928 0.8447 0.070 Uiso calc R 1 . .
C C58 0.7418(2) 0.2770(2) 0.97547(14) 0.0447(8) Uani d . 1 . .
C C59 0.6632(3) 0.2596(3) 0.98277(17) 0.0558(10) Uani d . 1 . .
H H59 0.6582 0.2095 1.0037 0.067 Uiso calc R 1 . .
C C60 0.5982(3) 0.3290(3) 0.95392(17) 0.0573(10) Uani d . 1 . .
H H60 0.5408 0.3348 0.9506 0.069 Uiso calc R 1 . .
C C61 0.6343(2) 0.3919(3) 0.92943(15) 0.0457(8) Uani d . 1 . .
C C62 0.5815(2) 0.4807(3) 0.90399(15) 0.0461(8) Uani d . 1 . .
C C63 0.6114(2) 0.5482(2) 0.88756(15) 0.0471(9) Uani d . 1 . .
C C64 0.5520(3) 0.6445(3) 0.87306(18) 0.0595(11) Uani d . 1 . .
H H64 0.4884 0.6720 0.8725 0.071 Uiso calc R 1 . .
C C65 0.6050(3) 0.6872(3) 0.86049(18) 0.0614(11) Uani d . 1 . .
H H65 0.5847 0.7500 0.8494 0.074 Uiso calc R 1 . .
C C66 0.6991(3) 0.6189(2) 0.86710(15) 0.0477(9) Uani d . 1 . .
C C67 0.7752(3) 0.6366(2) 0.85929(15) 0.0490(9) Uani d . 1 . .
C C68 0.8648(3) 0.5729(2) 0.87425(14) 0.0447(8) Uani d . 1 . .
C C69 0.9417(3) 0.5923(3) 0.86766(16) 0.0535(10) Uani d . 1 . .
H H69 0.9437 0.6460 0.8501 0.064 Uiso calc R 1 . .
C C70 1.0104(3) 0.5186(3) 0.89149(16) 0.0522(9) Uani d . 1 . .
H H70 1.0688 0.5117 0.8932 0.063 Uiso calc R 1 . .
C C71 0.9772(2) 0.4528(2) 0.91367(14) 0.0435(8) Uani d . 1 . .
C C72 1.0247(2) 0.3694(2) 0.94671(14) 0.0417(8) Uani d . 1 . .
C C73 0.9894(2) 0.3082(2) 0.97117(14) 0.0425(8) Uani d . 1 . .
C C74 1.0267(3) 0.2377(3) 1.01523(15) 0.0532(10) Uani d . 1 . .
H H74 1.0798 0.2224 1.0302 0.064 Uiso calc R 1 . .
C C75 0.9705(3) 0.1984(3) 1.03051(15) 0.0523(9) Uani d . 1 . .
H H75 0.9776 0.1510 1.0582 0.063 Uiso calc R 1 . .
C C76 0.8975(2) 0.2427(2) 0.99650(14) 0.0429(8) Uani d . 1 . .
C C77 0.8220(2) 0.2243(2) 1.00157(14) 0.0450(8) Uani d . 1 . .
C C78 0.48192(12) 0.50799(18) 0.89787(10) 0.0480(9) Uani d G 1 . .
C C79 0.45767(15) 0.51111(19) 0.84789(8) 0.0578(10) Uani d G 1 . .
H H79 0.5028 0.4939 0.8184 0.069 Uiso calc R 1 . .
C C80 0.36602(17) 0.5400(2) 0.84192(9) 0.0640(11) Uani d G 1 . .
H H80 0.3498 0.5421 0.8085 0.077 Uiso calc R 1 . .
C C81 0.29863(12) 0.56571(19) 0.88593(11) 0.0570(10) Uani d G 1 . .
C C82 0.32287(14) 0.5626(2) 0.93591(9) 0.0677(12) Uani d G 1 . .
H H82 0.2778 0.5798 0.9654 0.081 Uiso calc R 1 . .
C C83 0.41452(16) 0.5337(2) 0.94188(8) 0.0673(12) Uani d G 1 . .
H H83 0.4307 0.5316 0.9753 0.081 Uiso calc R 1 . .
C C84 0.1964(3) 0.6028(4) 0.8796(2) 0.0860(16) Uani d . 1 . .
H H84A 0.1663 0.5832 0.9116 0.129 Uiso calc R 1 . .
H H84B 0.1916 0.5792 0.8493 0.129 Uiso calc R 1 . .
H H84C 0.1673 0.6692 0.8740 0.129 Uiso calc R 1 . .
C C85 0.7594(2) 0.73294(14) 0.83665(11) 0.0548(10) Uani d G 1 . .
C C86 0.7408(3) 0.76536(19) 0.78365(11) 0.0844(15) Uani d G 1 . .
H H86 0.7391 0.7271 0.7618 0.101 Uiso calc R 1 . .
C C87 0.7246(3) 0.8550(2) 0.76327(11) 0.0950(18) Uani d G 1 . .
H H87 0.7122 0.8767 0.7278 0.114 Uiso calc R 1 . .
C C88 0.7271(2) 0.91228(15) 0.79588(15) 0.0833(15) Uani d G 1 . .
C C89 0.7457(3) 0.87986(18) 0.84888(14) 0.0903(17) Uani d G 1 . .
H H89 0.7474 0.9182 0.8707 0.108 Uiso calc R 1 . .
C C90 0.7618(2) 0.7902(2) 0.86926(10) 0.0760(13) Uani d G 1 . .
H H90 0.7743 0.7685 0.9047 0.091 Uiso calc R 1 . .
C C91 0.7080(5) 1.0114(3) 0.7720(3) 0.125(3) Uani d . 1 . .
H H91A 0.6778 1.0280 0.7402 0.187 Uiso calc R 1 . .
H H91B 0.7653 1.0144 0.7629 0.187 Uiso calc R 1 . .
H H91C 0.6690 1.0537 0.7980 0.187 Uiso calc R 1 . .
C C92 1.12048(12) 0.34652(17) 0.95883(10) 0.0458(8) Uani d G 1 . .
C C93 1.13340(14) 0.40831(14) 0.98216(11) 0.0550(10) Uani d G 1 . .
H H93 1.0832 0.4639 0.9913 0.066 Uiso calc R 1 . .
C C94 1.22140(17) 0.38707(18) 0.99181(11) 0.0609(11) Uani d G 1 . .
H H94 1.2300 0.4284 1.0074 0.073 Uiso calc R 1 . .
C C95 1.29646(12) 0.3040(2) 0.97812(12) 0.0636(11) Uani d G 1 . .
C C96 1.28354(13) 0.24225(16) 0.95479(12) 0.0655(11) Uani d G 1 . .
H H96 1.3338 0.1867 0.9456 0.079 Uiso calc R 1 . .
C C97 1.19555(16) 0.26349(15) 0.94514(11) 0.0569(10) Uani d G 1 . .
H H97 1.1869 0.2221 0.9295 0.068 Uiso calc R 1 . .
C C98 1.3932(3) 0.2829(5) 0.9880(3) 0.105(2) Uani d . 1 . .
H H98A 1.3945 0.2812 1.0258 0.158 Uiso calc R 1 . .
H H98B 1.4081 0.3303 0.9683 0.158 Uiso calc R 1 . .
H H98C 1.4377 0.2240 0.9761 0.158 Uiso calc R 1 . .
C C99 0.82433(19) 0.14297(14) 1.04081(9) 0.0479(9) Uani d G 1 . .
C C100 0.8828(2) 0.05375(17) 1.02709(10) 0.0803(15) Uani d G 1 . .
H H100 0.9194 0.0448 0.9940 0.096 Uiso calc R 1 . .
C C101 0.8864(2) -0.02211(13) 1.06279(12) 0.0907(17) Uani d G 1 . .
H H101 0.9255 -0.0818 1.0536 0.109 Uiso calc R 1 . .
C C102 0.8317(2) -0.00875(16) 1.11219(11) 0.0704(12) Uani d G 1 . .
C C103 0.7733(2) 0.08048(19) 1.12591(9) 0.0846(16) Uani d G 1 . .
H H103 0.7367 0.0894 1.1590 0.101 Uiso calc R 1 . .
C C104 0.7696(2) 0.15634(14) 1.09022(10) 0.0752(14) Uani d G 1 . .
H H104 0.7305 0.2160 1.0994 0.090 Uiso calc R 1 . .
C C105 0.8367(5) -0.0927(4) 1.1519(2) 0.107(2) Uani d . 1 . .
H H10A 0.7771 -0.0777 1.1718 0.160 Uiso calc R 1 . .
H H10B 0.8809 -0.1084 1.1763 0.160 Uiso calc R 1 . .
H H10C 0.8554 -0.1443 1.1323 0.160 Uiso calc R 1 . .
C C106 0.8696(4) 0.1533(3) 0.8743(2) 0.0813(15) Uani d . 1 . .
H H106 0.8511 0.1467 0.9110 0.098 Uiso calc R 1 . .
C C107 0.8985(5) 0.0862(4) 0.8408(2) 0.0979(19) Uani d . 1 . .
H H107 0.9030 0.0273 0.8499 0.118 Uiso calc R 1 . .
C C108 0.9192(4) 0.1245(3) 0.7915(2) 0.0807(15) Uani d . 1 . .
H H108 0.9410 0.0956 0.7601 0.097 Uiso calc R 1 . .
C C109 0.7038(3) 0.4920(3) 0.76419(17) 0.0660(12) Uani d . 1 . .
H H109 0.6592 0.5409 0.7829 0.079 Uiso calc R 1 . .
C C110 0.6990(4) 0.4808(4) 0.7129(2) 0.0838(15) Uani d . 1 . .
H H110 0.6525 0.5182 0.6911 0.101 Uiso calc R 1 . .
C C111 0.7784(4) 0.4021(4) 0.70145(17) 0.0775(14) Uani d . 1 . .
H H111 0.7962 0.3760 0.6692 0.093 Uiso calc R 1 . .
C C112 1.0653(3) 0.3376(3) 0.80769(16) 0.0552(10) Uani d . 1 . .
H H112 1.0793 0.3604 0.8336 0.066 Uiso calc R 1 . .
C C113 1.1254(3) 0.3001(3) 0.76312(17) 0.0617(11) Uani d . 1 . .
H H113 1.1852 0.2927 0.7532 0.074 Uiso calc R 1 . .
C C114 1.0772(3) 0.2766(3) 0.73732(17) 0.0630(11) Uani d . 1 . .
H H114 1.0991 0.2492 0.7054 0.076 Uiso calc R 1 . .
C C115 0.9965(8) 0.7857(9) 0.7792(3) 0.305(8) Uani d DU 1 . .
H H11A 1.0375 0.7236 0.7926 0.458 Uiso calc R 1 . .
H H11B 0.9378 0.7896 0.7764 0.458 Uiso calc R 1 . .
H H11C 0.9880 0.8278 0.8034 0.458 Uiso calc R 1 . .
C C116 1.0362(5) 0.8099(5) 0.7259(2) 0.164(3) Uani d GDU 1 . .
C C117 1.1209(4) 0.7460(3) 0.7028(3) 0.152(3) Uani d GDU 1 . .
H H117 1.1525 0.6877 0.7212 0.183 Uiso calc R 1 . .
C C118 1.1584(4) 0.7693(5) 0.6523(3) 0.197(5) Uani d GDU 1 . .
H H18A 1.2151 0.7265 0.6369 0.237 Uiso calc R 1 . .
C C119 1.1112(6) 0.8565(6) 0.6249(2) 0.169(4) Uani d GDU 1 . .
H H119 1.1363 0.8720 0.5911 0.203 Uiso calc R 1 . .
C C120 1.0265(5) 0.9204(4) 0.6480(3) 0.183(4) Uani d GDU 1 . .
H H120 0.9949 0.9787 0.6297 0.220 Uiso calc R 1 . .
C C121 0.9890(4) 0.8971(4) 0.6985(3) 0.154(3) Uani d GDU 1 . .
H H121 0.9323 0.9399 0.7140 0.184 Uiso calc R 1 . .
C C122 1.0363(5) 0.2584(4) 0.4021(2) 0.141(3) Uani d DU 1 . .
H H12A 0.9780 0.2634 0.3976 0.211 Uiso calc R 1 . .
H H12B 1.0330 0.2744 0.4372 0.211 Uiso calc R 1 . .
H H12C 1.0838 0.1960 0.3987 0.211 Uiso calc R 1 . .
C C123 1.0580(5) 0.3216(3) 0.3608(2) 0.1055(19) Uani d DU 1 . .
C C124 1.1425(4) 0.3241(4) 0.3612(3) 0.0979(18) Uani d DU 1 . .
H H12F 1.1819 0.2863 0.3869 0.117 Uiso calc R 1 . .
C C125 1.1641(5) 0.3806(5) 0.3246(3) 0.125(2) Uani d DU 1 . .
H H125 1.2191 0.3823 0.3250 0.151 Uiso calc R 1 . .
C C126 1.1028(6) 0.4416(4) 0.2828(3) 0.120(2) Uani d DU 1 . .
H H126 1.1179 0.4815 0.2570 0.144 Uiso calc R 1 . .
C C127 1.0276(6) 0.4361(5) 0.2842(3) 0.119(2) Uani d DU 1 . .
H H127 0.9881 0.4728 0.2583 0.143 Uiso calc R 1 . .
C C128 1.0022(4) 0.3769(3) 0.3231(2) 0.0951(17) Uani d DU 1 . .
H H128 0.9467 0.3762 0.3227 0.114 Uiso calc R 1 . .
C C129 0.1921(5) 1.0193(4) 0.6989(2) 0.150(3) Uani d DU 1 . .
H H12H 0.1336 1.0202 0.7003 0.225 Uiso calc R 1 . .
H H12I 0.2151 1.0298 0.6621 0.225 Uiso calc R 1 . .
H H12J 0.1846 1.0672 0.7185 0.225 Uiso calc R 1 . .
C C130 0.2587(3) 0.9280(2) 0.72326(13) 0.0985(18) Uani d GDU 1 . .
C C131 0.2295(3) 0.8614(3) 0.74347(17) 0.111(2) Uani d GDU 1 . .
H H131 0.1690 0.8743 0.7416 0.133 Uiso calc R 1 . .
C C132 0.2907(4) 0.7753(3) 0.76648(17) 0.123(2) Uani d GDU 1 . .
H H132 0.2711 0.7306 0.7800 0.148 Uiso calc R 1 . .
C C133 0.3810(4) 0.7559(3) 0.76928(16) 0.124(2) Uani d GDU 1 . .
H H133 0.4220 0.6983 0.7847 0.149 Uiso calc R 1 . .
C C134 0.4103(2) 0.8225(4) 0.74906(18) 0.122(2) Uani d GDU 1 . .
H H124 0.4707 0.8096 0.7509 0.147 Uiso calc R 1 . .
C C135 0.3491(3) 0.9086(3) 0.72606(15) 0.0981(17) Uani d GDU 1 . .
H H135 0.3687 0.9533 0.7125 0.118 Uiso calc R 1 . .
C C136 0.430(2) -0.0286(14) 0.9639(11) 0.370(17) Uani d PD 0.50 A -1
H H13A 0.3782 -0.0247 0.9899 0.555 Uiso calc PR 0.50 A -1
H H13B 0.4664 -0.0911 0.9552 0.555 Uiso calc PR 0.50 A -1
H H13C 0.4074 0.0117 0.9319 0.555 Uiso calc PR 0.50 A -1
C C137 0.4882(19) 0.0007(9) 0.9872(9) 0.370(17) Uani d PGD 0.50 A -1
C C138 0.457(2) 0.0311(12) 1.0381(9) 0.370(17) Uani d PGD 0.50 A -1
H H138 0.4023 0.0330 1.0565 0.444 Uiso calc PR 0.50 A -1
C C139 0.508(3) 0.0587(11) 1.0614(8) 0.370(17) Uani d PGD 0.50 A -1
H H139 0.4868 0.0791 1.0954 0.444 Uiso calc PR 0.50 A -1
C C140 0.590(2) 0.0559(10) 1.0339(10) 0.370(17) Uani d PGD 0.50 A -1
H H140 0.6234 0.0744 1.0496 0.444 Uiso calc PR 0.50 A -1
C C141 0.621(2) 0.0255(11) 0.9831(10) 0.370(17) Uani d PGD 0.50 A -1
H H141 0.6755 0.0236 0.9647 0.444 Uiso calc PR 0.50 A -1
C C142 0.570(2) -0.0022(9) 0.9598(7) 0.370(17) Uani d PGD 0.50 A -1
H H142 0.5909 -0.0225 0.9257 0.444 Uiso calc PR 0.50 A -1

loop_
_atom_site_aniso_label
_atom_site_aniso_U_11
_atom_site_aniso_U_22
_atom_site_aniso_U_33
_atom_site_aniso_U_12
_atom_site_aniso_U_13
_atom_site_aniso_U_23
Sm1 0.03464(9) 0.02702(8) 0.03449(9) -0.01687(7) -0.00639(7) -0.00408(6)
Sm2 0.04230(11) 0.04041(10) 0.03538(10) -0.02316(8) -0.00873(8) -0.00238(7)
N1 0.0364(15) 0.0282(13) 0.0394(15) -0.0167(11) -0.0076(12) -0.0052(11)
N2 0.0375(15) 0.0273(13) 0.0421(15) -0.0172(12) -0.0073(12) -0.0039(11)
N3 0.0361(15) 0.0257(12) 0.0440(15) -0.0154(11) -0.0082(12) -0.0056(11)
N4 0.0376(15) 0.0280(13) 0.0425(15) -0.0183(12) -0.0070(12) -0.0066(11)
N5 0.0531(19) 0.066(2) 0.0404(17) -0.0346(16) -0.0094(14) -0.0081(14)
N6 0.0550(19) 0.0529(17) 0.0384(17) -0.0274(15) -0.0106(14) -0.0081(13)
N7 0.078(2) 0.0490(18) 0.0410(17) -0.0397(17) -0.0012(16) -0.0051(13)
N8 0.067(2) 0.0486(17) 0.0398(17) -0.0318(16) -0.0041(15) -0.0002(13)
N9 0.0477(18) 0.0492(17) 0.0443(18) -0.0145(15) -0.0048(14) -0.0120(14)
N10 0.0522(19) 0.0498(17) 0.0417(17) -0.0243(15) 0.0000(14) -0.0116(13)
N11 0.0398(16) 0.0472(16) 0.0473(17) -0.0231(14) -0.0102(13) 0.0008(13)
N12 0.0464(17) 0.0446(16) 0.0476(17) -0.0259(14) -0.0132(14) -0.0002(13)
N13 0.0406(16) 0.0445(16) 0.0415(16) -0.0213(13) -0.0103(13) -0.0030(12)
N14 0.0401(16) 0.0460(16) 0.0392(16) -0.0213(13) -0.0071(13) -0.0023(12)
N15 0.083(2) 0.0540(19) 0.0503(19) -0.0418(18) -0.0057(17) -0.0091(15)
N16 0.079(2) 0.061(2) 0.054(2) -0.0434(19) -0.0017(17) -0.0176(16)
N17 0.068(2) 0.070(2) 0.0427(18) -0.0360(19) -0.0159(16) -0.0021(16)
N18 0.080(2) 0.075(2) 0.0427(19) -0.049(2) -0.0120(17) -0.0047(16)
N19 0.058(2) 0.0579(19) 0.0475(18) -0.0334(16) -0.0004(15) -0.0134(15)
N20 0.070(2) 0.0601(19) 0.0417(17) -0.0373(18) 0.0041(16) -0.0147(15)
B1 0.060(3) 0.054(2) 0.032(2) -0.029(2) -0.0063(19) -0.0050(18)
B2 0.091(4) 0.070(3) 0.042(2) -0.050(3) -0.002(2) -0.018(2)
C1 0.0435(19) 0.0308(16) 0.0360(17) -0.0233(15) -0.0050(14) -0.0058(13)
C2 0.050(2) 0.0330(17) 0.056(2) -0.0273(16) -0.0086(17) -0.0049(15)
C3 0.046(2) 0.0426(19) 0.055(2) -0.0307(17) -0.0066(17) -0.0076(16)
C4 0.0391(18) 0.0349(16) 0.0388(18) -0.0207(15) -0.0074(14) -0.0073(13)
C5 0.0372(18) 0.0351(17) 0.0416(18) -0.0181(14) -0.0070(14) -0.0073(14)
C6 0.0373(18) 0.0327(16) 0.0415(18) -0.0176(14) -0.0062(14) -0.0053(13)
C7 0.0352(19) 0.0334(17) 0.070(3) -0.0130(15) -0.0048(17) -0.0084(16)
C8 0.042(2) 0.0278(16) 0.071(3) -0.0148(15) -0.0045(18) -0.0095(16)
C9 0.0402(18) 0.0286(15) 0.0439(19) -0.0176(14) -0.0034(15) -0.0049(13)
C10 0.0438(19) 0.0255(15) 0.0402(18) -0.0185(14) -0.0037(15) -0.0052(13)
C11 0.0448(19) 0.0308(16) 0.0396(18) -0.0220(15) -0.0063(15) -0.0062(13)
C12 0.052(2) 0.0346(17) 0.057(2) -0.0292(17) -0.0089(17) -0.0092(15)
C13 0.043(2) 0.0385(18) 0.064(2) -0.0248(16) -0.0142(17) -0.0069(16)
C14 0.0376(18) 0.0371(17) 0.0408(18) -0.0217(15) -0.0065(14) -0.0071(14)
C15 0.0368(18) 0.0366(17) 0.0395(18) -0.0191(14) -0.0093(14) -0.0053(14)
C16 0.0389(18) 0.0328(16) 0.0389(18) -0.0169(14) -0.0123(14) -0.0046(13)
C17 0.043(2) 0.0358(17) 0.058(2) -0.0148(16) -0.0223(17) -0.0006(15)
C18 0.050(2) 0.0264(16) 0.061(2) -0.0154(15) -0.0209(18) 0.0001(15)
C19 0.0423(18) 0.0266(15) 0.0420(18) -0.0168(14) -0.0099(15) -0.0042(13)
C20 0.0454(19) 0.0272(15) 0.0371(17) -0.0195(14) -0.0063(14) -0.0053(13)
C21 0.0353(18) 0.0339(16) 0.050(2) -0.0176(14) -0.0054(15) -0.0062(14)
C22 0.042(2) 0.069(3) 0.062(3) -0.0202(19) -0.0074(18) -0.027(2)
C23 0.042(2) 0.080(3) 0.079(3) -0.022(2) -0.016(2) -0.028(2)
C24 0.039(2) 0.048(2) 0.078(3) -0.0196(17) -0.008(2) -0.0050(19)
C25 0.053(2) 0.088(3) 0.059(3) -0.039(2) 0.008(2) -0.020(2)
C26 0.052(2) 0.081(3) 0.054(2) -0.039(2) -0.0016(19) -0.018(2)
C27 0.042(2) 0.093(4) 0.107(4) -0.029(2) -0.003(2) -0.012(3)
C28 0.0402(18) 0.0260(15) 0.051(2) -0.0171(14) -0.0043(15) -0.0075(14)
C29 0.081(3) 0.0353(18) 0.052(2) -0.0303(19) -0.001(2) -0.0077(16)
C30 0.077(3) 0.041(2) 0.063(3) -0.028(2) 0.000(2) -0.0207(18)
C31 0.040(2) 0.0282(17) 0.080(3) -0.0174(15) -0.0029(18) -0.0130(17)
C32 0.077(3) 0.0316(18) 0.069(3) -0.0249(19) -0.008(2) 0.0037(17)
C33 0.076(3) 0.0367(19) 0.052(2) -0.0246(19) -0.011(2) -0.0046(16)
C34 0.065(3) 0.033(2) 0.121(4) -0.0239(19) -0.002(3) -0.022(2)
C35 0.0380(18) 0.0340(16) 0.0452(19) -0.0204(14) -0.0125(15) 0.0007(14)
C36 0.047(2) 0.077(3) 0.061(3) -0.029(2) -0.0092(19) -0.023(2)
C37 0.061(3) 0.086(3) 0.068(3) -0.042(2) -0.022(2) -0.013(2)
C38 0.045(2) 0.055(2) 0.078(3) -0.0279(19) -0.024(2) 0.011(2)
C39 0.041(2) 0.086(3) 0.068(3) -0.024(2) -0.004(2) -0.010(2)
C40 0.046(2) 0.069(3) 0.050(2) -0.022(2) -0.0098(18) -0.0119(19)
C41 0.054(3) 0.102(4) 0.122(5) -0.042(3) -0.034(3) 0.010(3)
C42 0.0402(18) 0.0269(15) 0.048(2) -0.0173(14) -0.0090(15) -0.0065(14)
C43 0.087(3) 0.044(2) 0.050(2) -0.035(2) 0.004(2) -0.0128(17)
C44 0.100(4) 0.045(2) 0.075(3) -0.037(2) 0.012(3) -0.028(2)
C45 0.049(2) 0.0269(17) 0.092(3) -0.0182(16) -0.008(2) -0.0085(19)
C46 0.102(4) 0.043(2) 0.062(3) -0.039(2) -0.032(2) 0.0134(19)
C47 0.114(4) 0.040(2) 0.049(2) -0.041(2) -0.023(2) -0.0004(17)
C48 0.084(4) 0.030(2) 0.160(5) -0.025(2) -0.014(3) -0.013(3)
C49 0.064(3) 0.103(3) 0.054(3) -0.055(3) -0.007(2) -0.014(2)
C50 0.072(3) 0.118(4) 0.065(3) -0.059(3) -0.019(2) -0.018(3)
C51 0.074(3) 0.077(3) 0.049(2) -0.038(2) -0.022(2) -0.011(2)
C52 0.143(5) 0.070(3) 0.056(3) -0.077(3) 0.007(3) -0.009(2)
C53 0.196(7) 0.085(4) 0.063(3) -0.103(4) 0.012(4) -0.004(3)
C54 0.128(4) 0.072(3) 0.049(3) -0.065(3) 0.001(3) 0.005(2)
C55 0.048(2) 0.055(2) 0.056(2) -0.0122(19) -0.0090(19) -0.0158(19)
C56 0.049(2) 0.061(3) 0.068(3) -0.013(2) 0.000(2) -0.025(2)
C57 0.056(2) 0.068(3) 0.051(2) -0.030(2) 0.009(2) -0.024(2)
C58 0.046(2) 0.047(2) 0.043(2) -0.0255(17) -0.0033(16) 0.0001(15)
C59 0.055(2) 0.058(2) 0.062(3) -0.037(2) -0.008(2) 0.0064(19)
C60 0.046(2) 0.067(3) 0.070(3) -0.036(2) -0.012(2) 0.001(2)
C61 0.040(2) 0.054(2) 0.048(2) -0.0254(17) -0.0079(16) -0.0036(16)
C62 0.040(2) 0.056(2) 0.047(2) -0.0241(17) -0.0104(16) -0.0045(17)
C63 0.044(2) 0.050(2) 0.051(2) -0.0209(17) -0.0161(17) -0.0037(16)
C64 0.044(2) 0.052(2) 0.081(3) -0.0163(19) -0.023(2) -0.003(2)
C65 0.055(2) 0.042(2) 0.086(3) -0.0179(19) -0.025(2) 0.001(2)
C66 0.052(2) 0.0418(19) 0.054(2) -0.0222(17) -0.0183(18) -0.0007(16)
C67 0.057(2) 0.044(2) 0.051(2) -0.0254(18) -0.0134(18) -0.0024(16)
C68 0.052(2) 0.0458(19) 0.043(2) -0.0274(17) -0.0081(17) -0.0044(15)
C69 0.059(2) 0.053(2) 0.061(2) -0.037(2) -0.006(2) -0.0025(18)
C70 0.050(2) 0.062(2) 0.059(2) -0.036(2) -0.0069(19) -0.0093(19)
C71 0.043(2) 0.052(2) 0.043(2) -0.0253(17) -0.0030(16) -0.0144(16)
C72 0.0377(19) 0.051(2) 0.0407(19) -0.0211(16) -0.0061(15) -0.0104(16)
C73 0.0366(19) 0.052(2) 0.0389(19) -0.0191(16) -0.0049(15) -0.0088(15)
C74 0.044(2) 0.063(2) 0.049(2) -0.0209(19) -0.0160(18) 0.0016(18)
C75 0.049(2) 0.055(2) 0.047(2) -0.0210(19) -0.0134(18) 0.0073(17)
C76 0.042(2) 0.0443(19) 0.0372(19) -0.0177(16) -0.0041(15) -0.0001(15)
C77 0.046(2) 0.0457(19) 0.041(2) -0.0220(17) -0.0022(16) 0.0000(15)
C78 0.043(2) 0.050(2) 0.055(2) -0.0224(17) -0.0164(18) -0.0030(17)
C79 0.050(2) 0.074(3) 0.056(2) -0.032(2) -0.0090(19) -0.010(2)
C80 0.058(3) 0.082(3) 0.064(3) -0.037(2) -0.022(2) -0.007(2)
C81 0.043(2) 0.048(2) 0.087(3) -0.0203(18) -0.020(2) -0.014(2)
C82 0.046(2) 0.084(3) 0.077(3) -0.026(2) -0.006(2) -0.031(2)
C83 0.050(2) 0.096(3) 0.060(3) -0.029(2) -0.009(2) -0.026(2)
C84 0.049(3) 0.093(4) 0.122(4) -0.026(3) -0.024(3) -0.031(3)
C85 0.055(2) 0.045(2) 0.068(3) -0.0255(18) -0.013(2) -0.0022(18)
C86 0.119(4) 0.063(3) 0.080(3) -0.045(3) -0.044(3) 0.014(2)
C87 0.122(5) 0.070(3) 0.097(4) -0.049(3) -0.049(4) 0.030(3)
C88 0.071(3) 0.046(2) 0.123(5) -0.023(2) -0.015(3) 0.007(3)
C89 0.111(4) 0.060(3) 0.108(4) -0.048(3) 0.005(4) -0.022(3)
C90 0.102(4) 0.060(3) 0.074(3) -0.045(3) -0.003(3) -0.009(2)
C91 0.118(5) 0.048(3) 0.192(7) -0.034(3) -0.027(5) 0.021(4)
C92 0.041(2) 0.062(2) 0.0390(19) -0.0260(18) -0.0048(16) -0.0083(16)
C93 0.044(2) 0.069(3) 0.058(2) -0.0272(19) -0.0049(18) -0.019(2)
C94 0.054(2) 0.084(3) 0.060(3) -0.039(2) -0.008(2) -0.018(2)
C95 0.041(2) 0.097(3) 0.058(3) -0.038(2) -0.0065(19) -0.004(2)
C96 0.041(2) 0.076(3) 0.072(3) -0.020(2) -0.003(2) -0.013(2)
C97 0.046(2) 0.062(2) 0.064(3) -0.023(2) -0.0038(19) -0.017(2)
C98 0.051(3) 0.149(6) 0.128(5) -0.049(3) -0.017(3) -0.025(4)
C99 0.049(2) 0.048(2) 0.045(2) -0.0240(18) -0.0050(17) 0.0023(16)
C100 0.085(3) 0.053(3) 0.065(3) -0.013(2) 0.018(3) -0.002(2)
C101 0.109(4) 0.042(2) 0.083(4) -0.016(3) 0.011(3) 0.000(2)
C102 0.092(3) 0.058(3) 0.059(3) -0.037(3) -0.014(2) 0.011(2)
C103 0.129(5) 0.065(3) 0.049(3) -0.048(3) 0.016(3) -0.001(2)
C104 0.102(4) 0.056(3) 0.055(3) -0.034(3) 0.012(3) -0.006(2)
C105 0.155(6) 0.068(3) 0.089(4) -0.055(4) -0.016(4) 0.024(3)
C106 0.133(5) 0.061(3) 0.063(3) -0.059(3) -0.002(3) -0.006(2)
C107 0.161(6) 0.063(3) 0.088(4) -0.070(4) 0.001(4) -0.013(3)
C108 0.116(4) 0.067(3) 0.078(3) -0.054(3) -0.001(3) -0.029(3)
C109 0.069(3) 0.079(3) 0.051(2) -0.034(2) -0.023(2) 0.007(2)
C110 0.100(4) 0.103(4) 0.060(3) -0.052(4) -0.040(3) 0.013(3)
C111 0.115(4) 0.106(4) 0.040(2) -0.071(4) -0.027(3) 0.004(2)
C112 0.061(3) 0.058(2) 0.051(2) -0.033(2) -0.0010(19) -0.0078(18)
C113 0.061(3) 0.065(3) 0.061(3) -0.035(2) 0.012(2) -0.013(2)
C114 0.079(3) 0.063(3) 0.051(2) -0.040(2) 0.012(2) -0.015(2)
C115 0.296(11) 0.352(12) 0.286(11) -0.188(9) -0.010(8) 0.009(8)
C116 0.161(7) 0.187(7) 0.188(7) -0.118(6) -0.036(6) 0.003(6)
C117 0.140(6) 0.133(5) 0.225(8) -0.075(5) -0.063(6) -0.037(5)
C118 0.177(8) 0.219(8) 0.246(9) -0.103(7) -0.035(7) -0.096(7)
C119 0.178(7) 0.212(8) 0.177(7) -0.123(6) -0.039(6) -0.038(6)
C120 0.206(8) 0.175(7) 0.219(8) -0.115(6) -0.072(7) -0.011(6)
C121 0.154(6) 0.137(6) 0.186(7) -0.070(5) -0.060(6) -0.006(5)
C122 0.195(7) 0.117(5) 0.129(5) -0.096(5) 0.003(5) -0.008(4)
C123 0.142(5) 0.083(4) 0.095(4) -0.051(4) -0.012(4) -0.019(3)
C124 0.075(3) 0.109(4) 0.124(5) -0.044(3) -0.012(3) -0.042(4)
C125 0.117(5) 0.129(5) 0.132(6) -0.058(4) -0.001(4) -0.029(4)
C126 0.144(6) 0.108(5) 0.113(5) -0.073(4) 0.015(4) -0.013(4)
C127 0.132(5) 0.112(5) 0.118(5) -0.055(4) -0.017(4) -0.023(4)
C128 0.107(4) 0.085(4) 0.100(4) -0.044(3) -0.032(3) -0.006(3)
C129 0.170(6) 0.116(5) 0.134(6) -0.042(5) -0.028(5) -0.005(4)
C130 0.131(5) 0.096(4) 0.071(3) -0.051(4) -0.016(3) -0.017(3)
C131 0.137(5) 0.121(5) 0.110(4) -0.088(4) -0.016(4) -0.008(4)
C132 0.155(6) 0.125(5) 0.118(5) -0.082(5) -0.028(4) -0.011(4)
C133 0.156(6) 0.114(5) 0.096(4) -0.051(4) -0.035(4) -0.012(4)
C134 0.116(5) 0.152(6) 0.108(5) -0.070(5) -0.006(4) -0.021(4)
C135 0.112(4) 0.117(4) 0.087(4) -0.073(4) -0.005(3) -0.010(3)
C136 0.58(4) 0.090(10) 0.193(13) 0.028(14) -0.003(16) -0.013(8)
C137 0.58(4) 0.090(10) 0.193(13) 0.028(14) -0.003(16) -0.013(8)
C138 0.58(4) 0.090(10) 0.193(13) 0.028(14) -0.003(16) -0.013(8)
C139 0.58(4) 0.090(10) 0.193(13) 0.028(14) -0.003(16) -0.013(8)
C140 0.58(4) 0.090(10) 0.193(13) 0.028(14) -0.003(16) -0.013(8)
C141 0.58(4) 0.090(10) 0.193(13) 0.028(14) -0.003(16) -0.013(8)
C142 0.58(4) 0.090(10) 0.193(13) 0.028(14) -0.003(16) -0.013(8)

loop_
_atom_type_symbol
_atom_type_description
_atom_type_scat_dispersion_real
_atom_type_scat_dispersion_imag
_atom_type_scat_source
C C 0.0033 0.0016 'International Tables Vol C Tables 4.2.6.8 and 6.1.1.4'
H H 0.0000 0.0000 'International Tables Vol C Tables 4.2.6.8 and 6.1.1.4'
B B 0.0013 0.0007 'International Tables Vol C Tables 4.2.6.8 and 6.1.1.4'
N N 0.0061 0.0033 'International Tables Vol C Tables 4.2.6.8 and 6.1.1.4'
Sm Sm -0.1638 3.4418 'International Tables Vol C Tables 4.2.6.8 and 6.1.1.4'

loop_
_geom_angle_atom_site_label_1
_geom_angle_atom_site_label_2
_geom_angle_atom_site_label_3
_geom_angle
N4 Sm1 N1 75.30(9)
N4 Sm1 N3 73.80(8)
N1 Sm1 N3 116.82(9)
N4 Sm1 N2 117.18(9)
N1 Sm1 N2 73.65(8)
N3 Sm1 N2 73.88(8)
N4 Sm1 N5 129.53(9)
N1 Sm1 N5 80.75(9)
N3 Sm1 N5 155.49(9)
N2 Sm1 N5 96.97(9)
N4 Sm1 N9 77.72(9)
N1 Sm1 N9 114.80(9)
N3 Sm1 N9 110.39(9)
N2 Sm1 N9 164.91(9)
N5 Sm1 N9 73.15(10)
N4 Sm1 N7 132.95(10)
N1 Sm1 N7 150.81(10)
N3 Sm1 N7 83.44(9)
N2 Sm1 N7 94.11(9)
N5 Sm1 N7 74.45(10)
N9 Sm1 N7 72.48(10)
N4 Sm1 B1 121.69(9)
N1 Sm1 B1 121.12(9)
N3 Sm1 B1 122.05(9)
N2 Sm1 B1 121.12(9)
N5 Sm1 B1 43.45(10)
N9 Sm1 B1 44.03(9)
N7 Sm1 B1 43.39(9)
N11 Sm2 N13 117.64(10)
N11 Sm2 N12 74.22(10)
N13 Sm2 N12 74.87(9)
N11 Sm2 N14 74.56(9)
N13 Sm2 N14 73.67(9)
N12 Sm2 N14 117.10(9)
N11 Sm2 N17 106.81(10)
N13 Sm2 N17 116.77(10)
N12 Sm2 N17 76.86(10)
N14 Sm2 N17 165.25(10)
N11 Sm2 N19 153.93(10)
N13 Sm2 N19 82.68(9)
N12 Sm2 N19 129.73(10)
N14 Sm2 N19 97.99(10)
N17 Sm2 N19 74.24(11)
N11 Sm2 N15 82.32(10)
N13 Sm2 N15 150.23(10)
N12 Sm2 N15 134.27(10)
N14 Sm2 N15 92.68(10)
N17 Sm2 N15 73.17(11)
N19 Sm2 N15 72.99(10)
N11 Sm2 B2 119.12(11)
N13 Sm2 B2 123.23(10)
N12 Sm2 B2 120.21(11)
N14 Sm2 B2 122.65(11)
N17 Sm2 B2 43.44(12)
N19 Sm2 B2 44.05(11)
N15 Sm2 B2 43.56(10)
C4 N1 C1 106.3(3)
C4 N1 Sm1 128.4(2)
C1 N1 Sm1 122.6(2)
C6 N2 C9 106.5(3)
C6 N2 Sm1 126.04(19)
C9 N2 Sm1 123.7(2)
C11 N3 C14 106.2(3)
C11 N3 Sm1 124.1(2)
C14 N3 Sm1 122.70(19)
C19 N4 C16 106.7(3)
C19 N4 Sm1 122.9(2)
C16 N4 Sm1 125.7(2)
C49 N5 N6 105.4(3)
C49 N5 Sm1 131.7(3)
N6 N5 Sm1 122.9(2)
C51 N6 N5 109.6(3)
C51 N6 B1 127.4(3)
N5 N6 B1 122.9(3)
C52 N7 N8 105.0(3)
C52 N7 Sm1 132.8(3)
N8 N7 Sm1 122.2(2)
C54 N8 N7 109.8(3)
C54 N8 B1 127.2(3)
N7 N8 B1 122.7(3)
C55 N9 N10 106.0(3)
C55 N9 Sm1 132.1(3)
N10 N9 Sm1 121.6(2)
C57 N10 N9 109.5(3)
C57 N10 B1 127.2(3)
N9 N10 B1 123.3(3)
C58 N11 C61 106.4(3)
C58 N11 Sm2 125.1(2)
C61 N11 Sm2 120.9(2)
C66 N12 C63 106.7(3)
C66 N12 Sm2 125.5(2)
C63 N12 Sm2 124.7(2)
C71 N13 C68 106.0(3)
C71 N13 Sm2 122.5(2)
C68 N13 Sm2 121.4(2)
C73 N14 C76 106.5(3)
C73 N14 Sm2 125.2(2)
C76 N14 Sm2 126.6(2)
C106 N15 N16 105.8(3)
C106 N15 Sm2 132.1(3)
N16 N15 Sm2 122.0(2)
C108 N16 N15 109.6(4)
C108 N16 B2 127.9(4)
N15 N16 B2 122.5(3)
C109 N17 N18 105.6(3)
C109 N17 Sm2 132.0(3)
N18 N17 Sm2 122.3(2)
N17 N18 C111 109.1(4)
N17 N18 B2 122.9(3)
C111 N18 B2 128.0(4)
C112 N19 N20 104.8(3)
C112 N19 Sm2 133.7(3)
N20 N19 Sm2 121.4(2)
C114 N20 N19 109.1(3)
C114 N20 B2 128.0(3)
N19 N20 B2 122.8(3)
N8 B1 N6 110.8(3)
N8 B1 N10 108.6(3)
N6 B1 N10 110.6(3)
N8 B1 Sm1 71.52(18)
N6 B1 Sm1 70.72(18)
N10 B1 Sm1 71.00(18)
N8 B1 H1 108.9
N6 B1 H1 108.9
N10 B1 H1 108.9
Sm1 B1 H1 179.5
N18 B2 N16 110.7(4)
N18 B2 N20 112.0(3)
N16 B2 N20 109.0(4)
N18 B2 Sm2 71.4(2)
N16 B2 Sm2 71.9(2)
N20 B2 Sm2 71.72(19)
N18 B2 H2B1 108.3
N16 B2 H2B1 108.3
N20 B2 H2B1 108.3
Sm2 B2 H2B1 179.7
N1 C1 C20 125.8(3)
N1 C1 C2 109.2(3)
C20 C1 C2 124.3(3)
C3 C2 C1 107.8(3)
C3 C2 H2 126.1
C1 C2 H2 126.1
C2 C3 C4 107.2(3)
C2 C3 H3 126.4
C4 C3 H3 126.4
N1 C4 C5 126.1(3)
N1 C4 C3 109.5(3)
C5 C4 C3 124.4(3)
C4 C5 C6 125.4(3)
C4 C5 C21 116.7(3)
C6 C5 C21 117.7(3)
N2 C6 C5 125.9(3)
N2 C6 C7 109.4(3)
C5 C6 C7 124.4(3)
C8 C7 C6 106.8(3)
C8 C7 H7 126.6
C6 C7 H7 126.6
C7 C8 C9 108.2(3)
C7 C8 H8 125.9
C9 C8 H8 125.9
N2 C9 C10 125.7(3)
N2 C9 C8 108.9(3)
C10 C9 C8 125.0(3)
C9 C10 C11 126.6(3)
C9 C10 C28 117.1(3)
C11 C10 C28 116.1(3)
N3 C11 C10 125.1(3)
N3 C11 C12 109.4(3)
C10 C11 C12 125.5(3)
C13 C12 C11 107.9(3)
C13 C12 H12D 126.0
C11 C12 H12D 126.0
C12 C13 C14 106.9(3)
C12 C13 H13 126.6
C14 C13 H13 126.6
N3 C14 C15 126.1(3)
N3 C14 C13 109.5(3)
C15 C14 C13 124.2(3)
C14 C15 C16 124.9(3)
C14 C15 C35 117.6(3)
C16 C15 C35 117.4(3)
N4 C16 C15 125.9(3)
N4 C16 C17 109.8(3)
C15 C16 C17 124.2(3)
C18 C17 C16 106.8(3)
C18 C17 H17 126.6
C16 C17 H17 126.6
C17 C18 C19 107.8(3)
C17 C18 H18 126.1
C19 C18 H18 126.1
N4 C19 C20 125.6(3)
N4 C19 C18 108.9(3)
C20 C19 C18 125.3(3)
C1 C20 C19 126.3(3)
C1 C20 C42 116.4(3)
C19 C20 C42 116.9(3)
C22 C21 C26 120.0
C22 C21 C5 120.69(18)
C26 C21 C5 119.29(18)
C23 C22 C21 120.0
C23 C22 H22 120.0
C21 C22 H22 120.0
C24 C23 C22 120.0
C24 C23 H23 120.0
C22 C23 H23 120.0
C23 C24 C25 120.0
C23 C24 C27 119.9(3)
C25 C24 C27 120.1(3)
C24 C25 C26 120.0
C24 C25 H25 120.0
C26 C25 H25 120.0
C25 C26 C21 120.0
C25 C26 H26 120.0
C21 C26 H26 120.0
C24 C27 H27A 109.5
C24 C27 H27B 109.5
H27A C27 H27B 109.5
C24 C27 H27C 109.5
H27A C27 H27C 109.5
H27B C27 H27C 109.5
C29 C28 C33 120.0
C29 C28 C10 118.67(18)
C33 C28 C10 121.30(18)
C28 C29 C30 120.0
C28 C29 H29 120.0
C30 C29 H29 120.0
C31 C30 C29 120.0
C31 C30 H30 120.0
C29 C30 H30 120.0
C32 C31 C30 120.0
C32 C31 C34 119.9(3)
C30 C31 C34 120.1(3)
C31 C32 C33 120.0
C31 C32 H32 120.0
C33 C32 H32 120.0
C32 C33 C28 120.0
C32 C33 H33 120.0
C28 C33 H33 120.0
C31 C34 H34A 109.5
C31 C34 H34B 109.5
H34A C34 H34B 109.5
C31 C34 H34C 109.5
H34A C34 H34C 109.5
H34B C34 H34C 109.5
C36 C35 C40 120.0
C36 C35 C15 120.02(18)
C40 C35 C15 119.93(18)
C35 C36 C37 120.0
C35 C36 H36 120.0
C37 C36 H36 120.0
C36 C37 C38 120.0
C36 C37 H37 120.0
C38 C37 H37 120.0
C39 C38 C37 120.0
C39 C38 C41 120.7(3)
C37 C38 C41 119.3(3)
C38 C39 C40 120.0
C38 C39 H39 120.0
C40 C39 H39 120.0
C39 C40 C35 120.0
C39 C40 H40 120.0
C35 C40 H40 120.0
C38 C41 H41A 109.5
C38 C41 H41B 109.5
H41A C41 H41B 109.5
C38 C41 H41C 109.5
H41A C41 H41C 109.5
H41B C41 H41C 109.5
C43 C42 C47 120.0
C43 C42 C20 119.71(18)
C47 C42 C20 120.27(18)
C42 C43 C44 120.0
C42 C43 H43 120.0
C44 C43 H43 120.0
C45 C44 C43 120.0
C45 C44 H44 120.0
C43 C44 H44 120.0
C46 C45 C44 120.0
C46 C45 C48 119.0(3)
C44 C45 C48 121.0(3)
C47 C46 C45 120.0
C47 C46 H46 120.0
C45 C46 H46 120.0
C46 C47 C42 120.0
C46 C47 H47 120.0
C42 C47 H47 120.0
C45 C48 H48A 109.5
C45 C48 H48B 109.5
H48A C48 H48B 109.5
C45 C48 H48C 109.5
H48A C48 H48C 109.5
H48B C48 H48C 109.5
N5 C49 C50 111.5(4)
N5 C49 H49 124.2
C50 C49 H49 124.2
C51 C50 C49 104.3(4)
C51 C50 H50 127.9
C49 C50 H50 127.9
N6 C51 C50 109.2(4)
N6 C51 H51 125.4
C50 C51 H51 125.4
N7 C52 C53 111.7(4)
N7 C52 H52 124.2
C53 C52 H52 124.2
C54 C53 C52 104.7(4)
C54 C53 H53 127.6
C52 C53 H53 127.6
N8 C54 C53 108.7(4)
N8 C54 H54 125.6
C53 C54 H54 125.6
N9 C55 C56 111.0(4)
N9 C55 H55 124.5
C56 C55 H55 124.5
C57 C56 C55 104.8(4)
C57 C56 H56 127.6
C55 C56 H56 127.6
N10 C57 C56 108.8(4)
N10 C57 H57 125.6
C56 C57 H57 125.6
N11 C58 C77 125.2(3)
N11 C58 C59 108.9(3)
C77 C58 C59 125.8(3)
C60 C59 C58 107.9(3)
C60 C59 H59 126.1
C58 C59 H59 126.1
C59 C60 C61 107.0(3)
C59 C60 H60 126.5
C61 C60 H60 126.5
N11 C61 C62 125.6(3)
N11 C61 C60 109.7(3)
C62 C61 C60 124.2(3)
C63 C62 C61 124.8(3)
C63 C62 C78 117.5(3)
C61 C62 C78 117.5(3)
N12 C63 C62 126.0(3)
N12 C63 C64 109.3(3)
C62 C63 C64 124.6(3)
C65 C64 C63 107.4(3)
C65 C64 H64 126.3
C63 C64 H64 126.3
C64 C65 C66 108.0(3)
C64 C65 H65 126.0
C66 C65 H65 126.0
N12 C66 C67 125.8(3)
N12 C66 C65 108.6(3)
C67 C66 C65 125.5(3)
C66 C67 C68 125.5(3)
C66 C67 C85 117.3(3)
C68 C67 C85 117.1(3)
N13 C68 C67 125.2(3)
N13 C68 C69 109.4(3)
C67 C68 C69 125.3(3)
C70 C69 C68 107.3(3)
C70 C69 H69 126.3
C68 C69 H69 126.3
C69 C70 C71 107.5(3)
C69 C70 H70 126.3
C71 C70 H70 126.3
N13 C71 C72 124.7(3)
N13 C71 C70 109.7(3)
C72 C71 C70 125.5(3)
C73 C72 C71 125.3(3)
C73 C72 C92 117.1(3)
C71 C72 C92 117.5(3)
N14 C73 C72 126.0(3)
N14 C73 C74 109.2(3)
C72 C73 C74 124.7(3)
C75 C74 C73 107.3(3)
C75 C74 H74 126.3
C73 C74 H74 126.3
C74 C75 C76 107.9(3)
C74 C75 H75 126.1
C76 C75 H75 126.1
N14 C76 C77 125.7(3)
N14 C76 C75 109.0(3)
C77 C76 C75 125.2(3)
C76 C77 C58 126.3(3)
C76 C77 C99 117.3(3)
C58 C77 C99 116.3(3)
C79 C78 C83 120.0
C79 C78 C62 120.1(2)
C83 C78 C62 119.8(2)
C78 C79 C80 120.0
C78 C79 H79 120.0
C80 C79 H79 120.0
C79 C80 C81 120.0
C79 C80 H80 120.0
C81 C80 H80 120.0
C82 C81 C80 120.0
C82 C81 C84 119.0(3)
C80 C81 C84 120.9(3)
C81 C82 C83 120.0
C81 C82 H82 120.0
C83 C82 H82 120.0
C82 C83 C78 120.0
C82 C83 H83 120.0
C78 C83 H83 120.0
C81 C84 H84A 109.5
C81 C84 H84B 109.5
H84A C84 H84B 109.5
C81 C84 H84C 109.5
H84A C84 H84C 109.5
H84B C84 H84C 109.5
C86 C85 C90 120.0
C86 C85 C67 120.3(2)
C90 C85 C67 119.7(2)
C85 C86 C87 120.0
C85 C86 H86 120.0
C87 C86 H86 120.0
C88 C87 C86 120.0
C88 C87 H87 120.0
C86 C87 H87 120.0
C87 C88 C89 120.0
C87 C88 C91 118.5(4)
C89 C88 C91 121.5(4)
C90 C89 C88 120.0
C90 C89 H89 120.0
C88 C89 H89 120.0
C89 C90 C85 120.0
C89 C90 H90 120.0
C85 C90 H90 120.0
C88 C91 H91A 109.5
C88 C91 H91B 109.5
H91A C91 H91B 109.5
C88 C91 H91C 109.5
H91A C91 H91C 109.5
H91B C91 H91C 109.5
C93 C92 C97 120.0
C93 C92 C72 120.88(19)
C97 C92 C72 119.11(19)
C94 C93 C92 120.0
C94 C93 H93 120.0
C92 C93 H93 120.0
C93 C94 C95 120.0
C93 C94 H94 120.0
C95 C94 H94 120.0
C96 C95 C94 120.0
C96 C95 C98 120.8(3)
C94 C95 C98 119.2(3)
C95 C96 C97 120.0
C95 C96 H96 120.0
C97 C96 H96 120.0
C96 C97 C92 120.0
C96 C97 H97 120.0
C92 C97 H97 120.0
C95 C98 H98A 109.5
C95 C98 H98B 109.5
H98A C98 H98B 109.5
C95 C98 H98C 109.5
H98A C98 H98C 109.5
H98B C98 H98C 109.5
C100 C99 C104 120.0
C100 C99 C77 119.1(2)
C104 C99 C77 120.9(2)
C101 C100 C99 120.0
C101 C100 H100 120.0
C99 C100 H100 120.0
C100 C101 C102 120.0
C100 C101 H101 120.0
C102 C101 H101 120.0
C103 C102 C101 120.0
C103 C102 C105 120.1(3)
C101 C102 C105 119.9(3)
C102 C103 C104 120.0
C102 C103 H103 120.0
C104 C103 H103 120.0
C103 C104 C99 120.0
C103 C104 H104 120.0
C99 C104 H104 120.0
C102 C105 H10A 109.5
C102 C105 H10B 109.5
H10A C105 H10B 109.5
C102 C105 H10C 109.5
H10A C105 H10C 109.5
H10B C105 H10C 109.5
N15 C106 C107 110.9(4)
N15 C106 H106 124.6
C107 C106 H106 124.6
C108 C107 C106 105.0(4)
C108 C107 H107 127.5
C106 C107 H107 127.5
N16 C108 C107 108.8(4)
N16 C108 H108 125.6
C107 C108 H108 125.6
N17 C109 C110 112.0(5)
N17 C109 H109 124.0
C110 C109 H109 124.0
C111 C110 C109 104.0(4)
C111 C110 H110 128.0
C109 C110 H110 128.0
N18 C111 C110 109.4(4)
N18 C111 H111 125.3
C110 C111 H111 125.3
N19 C112 C113 111.9(4)
N19 C112 H112 124.0
C113 C112 H112 124.0
C114 C113 C112 103.8(4)
C114 C113 H113 128.1
C112 C113 H113 128.1
N20 C114 C113 110.3(4)
N20 C114 H114 124.8
C113 C114 H114 124.8
C116 C115 H11A 109.5
C116 C115 H11B 109.5
H11A C115 H11B 109.5
C116 C115 H11C 109.5
H11A C115 H11C 109.5
H11B C115 H11C 109.5
C117 C116 C121 120.0
C117 C116 C115 120.2(5)
C121 C116 C115 119.8(5)
C118 C117 C116 120.0
C118 C117 H117 120.0
C116 C117 H117 120.0
C119 C118 C117 120.0
C119 C118 H18A 120.0
C117 C118 H18A 120.0
C120 C119 C118 120.0
C120 C119 H119 120.0
C118 C119 H119 120.0
C119 C120 C121 120.0
C119 C120 H120 120.0
C121 C120 H120 120.0
C120 C121 C116 120.0
C120 C121 H121 120.0
C116 C121 H121 120.0
C123 C122 H12A 109.5
C123 C122 H12B 109.5
H12A C122 H12B 109.5
C123 C122 H12C 109.5
H12A C122 H12C 109.5
H12B C122 H12C 109.5
C128 C123 C124 119.2(6)
C128 C123 C122 123.2(7)
C124 C123 C122 117.6(6)
C125 C124 C123 119.2(7)
C125 C124 H12F 120.4
C123 C124 H12F 120.4
C124 C125 C126 121.8(7)
C124 C125 H125 119.1
C126 C125 H125 119.1
C127 C126 C125 116.3(7)
C127 C126 H126 121.9
C125 C126 H126 121.9
C126 C127 C128 123.2(8)
C126 C127 H127 118.4
C128 C127 H127 118.4
C123 C128 C127 120.3(7)
C123 C128 H128 119.8
C127 C128 H128 119.8
C130 C129 H12H 109.5
C130 C129 H12I 109.5
H12H C129 H12I 109.5
C130 C129 H12J 109.5
H12H C129 H12J 109.5
H12I C129 H12J 109.5
C131 C130 C135 120.0
C131 C130 C129 118.9(4)
C135 C130 C129 121.1(4)
C130 C131 C132 120.0
C130 C131 H131 120.0
C132 C131 H131 120.0
C133 C132 C131 120.0
C133 C132 H132 120.0
C131 C132 H132 120.0
C134 C133 C132 120.0
C134 C133 H133 120.0
C132 C133 H133 120.0
C133 C134 C135 120.0
C133 C134 H124 120.0
C135 C134 H124 120.0
C134 C135 C130 120.0
C134 C135 H135 120.0
C130 C135 H135 120.0
C137 C136 H13A 109.5
C137 C136 H13B 109.5
H13A C136 H13B 109.5
C137 C136 H13C 109.5
H13A C136 H13C 109.5
H13B C136 H13C 109.5
C138 C137 C142 120.0
C138 C137 C136 117.5(10)
C142 C137 C136 122.5(10)
C137 C138 C139 120.0
C137 C138 H138 120.0
C139 C138 H138 120.0
C140 C139 C138 120.0
C140 C139 H139 120.0
C138 C139 H139 120.0
C139 C140 C141 120.0
C139 C140 H140 120.0
C141 C140 H140 120.0
C142 C141 C140 120.0
C142 C141 H141 120.0
C140 C141 H141 120.0
C141 C142 C137 120.0
C141 C142 H142 120.0
C137 C142 H142 120.0

loop_
_geom_bond_atom_site_label_1
_geom_bond_atom_site_label_2
_geom_bond_distance
Sm1 N4 2.409(3)
Sm1 N1 2.411(3)
Sm1 N3 2.425(2)
Sm1 N2 2.438(3)
Sm1 N5 2.572(3)
Sm1 N9 2.585(3)
Sm1 N7 2.598(3)
Sm1 B1 3.690(4)
Sm2 N11 2.400(3)
Sm2 N13 2.401(3)
Sm2 N12 2.410(3)
Sm2 N14 2.448(3)
Sm2 N17 2.584(3)
Sm2 N19 2.600(3)
Sm2 N15 2.606(3)
Sm2 B2 3.677(4)
N1 C4 1.373(4)
N1 C1 1.379(4)
N2 C6 1.373(4)
N2 C9 1.374(4)
N3 C11 1.366(4)
N3 C14 1.381(4)
N4 C19 1.370(4)
N4 C16 1.374(4)
N5 C49 1.328(5)
N5 N6 1.355(4)
N6 C51 1.345(5)
N6 B1 1.535(5)
N7 C52 1.318(5)
N7 N8 1.363(4)
N8 C54 1.335(5)
N8 B1 1.526(5)
N9 C55 1.322(5)
N9 N10 1.373(4)
N10 C57 1.329(5)
N10 B1 1.541(5)
N11 C58 1.380(4)
N11 C61 1.380(4)
N12 C66 1.377(4)
N12 C63 1.381(4)
N13 C71 1.377(4)
N13 C68 1.381(4)
N14 C73 1.376(4)
N14 C76 1.384(4)
N15 C106 1.331(5)
N15 N16 1.356(4)
N16 C108 1.331(5)
N16 B2 1.533(6)
N17 C109 1.343(5)
N17 N18 1.355(5)
N18 C111 1.355(5)
N18 B2 1.524(6)
N19 C112 1.335(5)
N19 N20 1.369(4)
N20 C114 1.334(5)
N20 B2 1.542(6)
B1 H1 0.9800
B2 H2B1 0.9800
C1 C20 1.404(4)
C1 C2 1.432(5)
C2 C3 1.340(5)
C2 H2 0.9300
C3 C4 1.438(4)
C3 H3 0.9300
C4 C5 1.398(4)
C5 C6 1.402(4)
C5 C21 1.523(4)
C6 C7 1.442(4)
C7 C8 1.334(5)
C7 H7 0.9300
C8 C9 1.435(5)
C8 H8 0.9300
C9 C10 1.398(5)
C10 C11 1.409(4)
C10 C28 1.505(3)
C11 C12 1.433(4)
C12 C13 1.339(5)
C12 H12D 0.9300
C13 C14 1.433(4)
C13 H13 0.9300
C14 C15 1.402(4)
C15 C16 1.408(4)
C15 C35 1.520(3)
C16 C17 1.437(4)
C17 C18 1.346(5)
C17 H17 0.9300
C18 C19 1.445(5)
C18 H18 0.9300
C19 C20 1.407(4)
C20 C42 1.501(3)
C21 C22 1.3900
C21 C26 1.3900
C22 C23 1.3900
C22 H22 0.9300
C23 C24 1.3900
C23 H23 0.9300
C24 C25 1.3900
C24 C27 1.538(4)
C25 C26 1.3900
C25 H25 0.9300
C26 H26 0.9300
C27 H27A 0.9600
C27 H27B 0.9600
C27 H27C 0.9600
C28 C29 1.3900
C28 C33 1.3900
C29 C30 1.3900
C29 H29 0.9300
C30 C31 1.3900
C30 H30 0.9300
C31 C32 1.3900
C31 C34 1.511(4)
C32 C33 1.3900
C32 H32 0.9300
C33 H33 0.9300
C34 H34A 0.9600
C34 H34B 0.9600
C34 H34C 0.9600
C35 C36 1.3900
C35 C40 1.3900
C36 C37 1.3900
C36 H36 0.9300
C37 C38 1.3900
C37 H37 0.9300
C38 C39 1.3900
C38 C41 1.538(4)
C39 C40 1.3900
C39 H39 0.9300
C40 H40 0.9300
C41 H41A 0.9600
C41 H41B 0.9600
C41 H41C 0.9600
C42 C43 1.3900
C42 C47 1.3900
C43 C44 1.3900
C43 H43 0.9300
C44 C45 1.3900
C44 H44 0.9300
C45 C46 1.3900
C45 C48 1.516(4)
C46 C47 1.3900
C46 H46 0.9300
C47 H47 0.9300
C48 H48A 0.9600
C48 H48B 0.9600
C48 H48C 0.9600
C49 C50 1.385(6)
C49 H49 0.9300
C50 C51 1.349(6)
C50 H50 0.9300
C51 H51 0.9300
C52 C53 1.378(6)
C52 H52 0.9300
C53 C54 1.347(7)
C53 H53 0.9300
C54 H54 0.9300
C55 C56 1.381(6)
C55 H55 0.9300
C56 C57 1.370(6)
C56 H56 0.9300
C57 H57 0.9300
C58 C77 1.407(5)
C58 C59 1.439(5)
C59 C60 1.350(5)
C59 H59 0.9300
C60 C61 1.433(5)
C60 H60 0.9300
C61 C62 1.405(5)
C62 C63 1.399(5)
C62 C78 1.523(4)
C63 C64 1.435(5)
C64 C65 1.337(6)
C64 H64 0.9300
C65 C66 1.444(5)
C65 H65 0.9300
C66 C67 1.402(5)
C67 C68 1.424(5)
C67 C85 1.503(4)
C68 C69 1.436(5)
C69 C70 1.345(5)
C69 H69 0.9300
C70 C71 1.430(5)
C70 H70 0.9300
C71 C72 1.418(5)
C72 C73 1.400(5)
C72 C92 1.528(4)
C73 C74 1.444(5)
C74 C75 1.341(5)
C74 H74 0.9300
C75 C76 1.438(5)
C75 H75 0.9300
C76 C77 1.406(5)
C77 C99 1.509(4)
C78 C79 1.3900
C78 C83 1.3900
C79 C80 1.3900
C79 H79 0.9300
C80 C81 1.3900
C80 H80 0.9300
C81 C82 1.3900
C81 C84 1.534(4)
C82 C83 1.3900
C82 H82 0.9300
C83 H83 0.9300
C84 H84A 0.9600
C84 H84B 0.9600
C84 H84C 0.9600
C85 C86 1.3900
C85 C90 1.3900
C86 C87 1.3900
C86 H86 0.9300
C87 C88 1.3900
C87 H87 0.9300
C88 C89 1.3900
C88 C91 1.539(5)
C89 C90 1.3900
C89 H89 0.9300
C90 H90 0.9300
C91 H91A 0.9600
C91 H91B 0.9600
C91 H91C 0.9600
C92 C93 1.3900
C92 C97 1.3900
C93 C94 1.3900
C93 H93 0.9300
C94 C95 1.3900
C94 H94 0.9300
C95 C96 1.3900
C95 C98 1.533(5)
C96 C97 1.3900
C96 H96 0.9300
C97 H97 0.9300
C98 H98A 0.9600
C98 H98B 0.9600
C98 H98C 0.9600
C99 C100 1.3900
C99 C104 1.3900
C100 C101 1.3900
C100 H100 0.9300
C101 C102 1.3900
C101 H101 0.9300
C102 C103 1.3900
C102 C105 1.536(5)
C103 C104 1.3900
C103 H103 0.9300
C104 H104 0.9300
C105 H10A 0.9600
C105 H10B 0.9600
C105 H10C 0.9600
C106 C107 1.369(7)
C106 H106 0.9300
C107 C108 1.359(7)
C107 H107 0.9300
C108 H108 0.9300
C109 C110 1.372(6)
C109 H109 0.9300
C110 C111 1.366(7)
C110 H110 0.9300
C111 H111 0.9300
C112 C113 1.380(5)
C112 H112 0.9300
C113 C114 1.349(6)
C113 H113 0.9300
C114 H114 0.9300
C115 C116 1.465(6)
C115 H11A 0.9600
C115 H11B 0.9600
C115 H11C 0.9600
C116 C117 1.3900
C116 C121 1.3900
C117 C118 1.3900
C117 H117 0.9300
C118 C119 1.3900
C118 H18A 0.9300
C119 C120 1.3900
C119 H119 0.9300
C120 C121 1.3900
C120 H120 0.9300
C121 H121 0.9300
C122 C123 1.464(6)
C122 H12A 0.9600
C122 H12B 0.9600
C122 H12C 0.9600
C123 C128 1.347(8)
C123 C124 1.426(8)
C124 C125 1.322(9)
C124 H12F 0.9300
C125 C126 1.488(10)
C125 H125 0.9300
C126 C127 1.290(9)
C126 H126 0.9300
C127 C128 1.414(9)
C127 H127 0.9300
C128 H128 0.9300
C129 C130 1.483(5)
C129 H12H 0.9600
C129 H12I 0.9600
C129 H12J 0.9600
C130 C131 1.3900
C130 C135 1.3900
C131 C132 1.3900
C131 H131 0.9300
C132 C133 1.3900
C132 H132 0.9300
C133 C134 1.3900
C133 H133 0.9300
C134 C135 1.3900
C134 H124 0.9300
C135 H135 0.9300
C136 C137 1.521(10)
C136 H13A 0.9600
C136 H13B 0.9600
C136 H13C 0.9600
C137 C138 1.3900
C137 C142 1.3900
C138 C139 1.3900
C138 H138 0.9300
C139 C140 1.3900
C139 H139 0.9300
C140 C141 1.3900
C140 H140 0.9300
C141 C142 1.3900
C141 H141 0.9300
C142 H142 0.9300
